data_4514905
loop_
_publ_author_name
'Singh, Dileep Kumar'
'Jang, Kyungkuk'
'Kim, Jinhwang'
'Lee, Jeeyeon'
'Kim, Ikyon'

_publ_section_title
;
 Intramolecular Electrophilic Cyclization Approach to 6-Substituted
 Naphtho[2,1- b]benzofurans: Novel Dual-State Emissive Fluorophores with
 Blue Emission.
;
_journal_issue 5
_journal_name_full 'ACS combinatorial science'
_journal_page_first 408
_journal_page_last 416
_journal_paper_doi 10.1021/acscombsci.9b00006
_journal_volume 21
_journal_year 2019
_chemical_formula_moiety 'C21 H14 O2 S'
_chemical_formula_sum 'C21 H14 O2 S'
_chemical_formula_weight 330.38
_space_group_crystal_system monoclinic
_space_group_IT_number 9
_space_group_name_Hall 'I -2ya'
_space_group_name_H-M_alt 'I 1 a 1'
_symmetry_space_group_name_Hall 'I -2ya'
_symmetry_space_group_name_H-M 'I 1 a 1'
_atom_sites_solution_hydrogens mixed
_atom_sites_solution_primary dual
_audit_creation_date 2018-06-25
_audit_creation_method
;
Olex2 1.2
(compiled 2018.05.29 svn.r3508 for OlexSys, GUI svn.r5506)
;
_cell_angle_alpha 90
_cell_angle_beta 96.688(2)
_cell_angle_gamma 90
_cell_formula_units_Z 4
_cell_length_a 5.72930(10)
_cell_length_b 15.1954(3)
_cell_length_c 18.1245(5)
_cell_measurement_reflns_used 3197
_cell_measurement_temperature 294.4(2)
_cell_measurement_theta_max 73.0770
_cell_measurement_theta_min 3.7770
_cell_volume 1567.16(6)
_computing_cell_refinement 'CrysAlisPro 1.171.38.41 (Rigaku OD, 2015)'
_computing_data_collection 'CrysAlisPro 1.171.38.41 (Rigaku OD, 2015)'
_computing_data_reduction 'CrysAlisPro 1.171.38.41 (Rigaku OD, 2015)'
_computing_molecular_graphics 'Olex2 (Dolomanov et al., 2009)'
_computing_publication_material 'Olex2 (Dolomanov et al., 2009)'
_computing_structure_refinement 'ShelXL (Sheldrick, 2015)'
_computing_structure_solution 'ShelXT (Sheldrick, 2015)'
_diffrn_ambient_environment air
_diffrn_ambient_temperature 294.4(2)
_diffrn_detector 'CCD plate'
_diffrn_detector_area_resol_mean 5.2262
_diffrn_detector_type AtlasS2
_diffrn_measured_fraction_theta_full 0.999
_diffrn_measured_fraction_theta_max 0.979
_diffrn_measurement_details
;
List of Runs (angles in degrees, time in seconds):

  # Type    Start    End  Width  t~exp~   \w     \q     \k     \f   Frames
--------------------------------------------------------------------------
  1  \w   -113.00 -14.00   1.00    1.37    --  -41.74 -57.00-120.00   99
  2  \w    -82.00  -5.00   1.00    1.37    --  -41.74 125.00   0.00   77
  3  \w    -79.00  -6.00   1.00    1.37    --  -41.74 125.00-150.00   73
  4  \w    -67.00  24.00   1.00    1.37    --  -41.74  57.00-180.00   91
  5  \w     89.00 126.00   1.00    5.48    --  106.19 -30.00 150.00   37
  6  \w    125.00 152.00   1.00    5.48    --  106.19  61.00 150.00   27
  7  \w     24.00  90.00   1.00    5.48    --  106.19 -94.00  30.00   66
  8  \w     80.00 176.00   1.00    5.48    --  106.19  61.00-180.00   96
  9  \w     74.00 114.00   1.00    5.48    --  106.19  77.00  30.00   40
 10  \w     39.00  87.00   1.00    5.48    --  106.19 -30.00 150.00   48
 11  \w     88.00 121.00   1.00    5.48    --  106.19-125.00   0.00   33
 12  \w     80.00 105.00   1.00    5.48    --  106.19  61.00 150.00   25
 13  \w     33.00 132.00   1.00    5.48    --  106.19 -45.00  30.00   99
 14  \w    107.00 167.00   1.00    5.48    --  106.19 125.00  90.00   60
 15  \w     83.00 160.00   1.00    5.48    --  106.19  15.00 150.00   77
 16  \w    146.00 171.00   1.00    5.48    --  106.19 125.00-150.00   25
 17  \w     30.00 124.00   1.00    5.48    --  106.19 -77.00-180.00   94
;
_diffrn_measurement_device 'four-circle diffractometer'
_diffrn_measurement_device_type 'SuperNova, Dual, Cu at zero, AtlasS2'
_diffrn_measurement_method '\w scans'
_diffrn_orient_matrix_type 'CrysAlisPro convention (1999,Acta A55,543-557)'
_diffrn_orient_matrix_UB_11 0.1283931000
_diffrn_orient_matrix_UB_12 0.0885412000
_diffrn_orient_matrix_UB_13 0.0139861000
_diffrn_orient_matrix_UB_21 -0.1871118000
_diffrn_orient_matrix_UB_22 0.0297419000
_diffrn_orient_matrix_UB_23 0.0493056000
_diffrn_orient_matrix_UB_31 0.1477704000
_diffrn_orient_matrix_UB_32 -0.0393569000
_diffrn_orient_matrix_UB_33 0.0685416000
_diffrn_radiation_monochromator mirror
_diffrn_radiation_probe x-ray
_diffrn_radiation_type CuK\a
_diffrn_radiation_wavelength 1.54184
_diffrn_reflns_av_R_equivalents 0.0218
_diffrn_reflns_av_unetI/netI 0.0249
_diffrn_reflns_Laue_measured_fraction_full 0.999
_diffrn_reflns_Laue_measured_fraction_max 0.979
_diffrn_reflns_limit_h_max 6
_diffrn_reflns_limit_h_min -5
_diffrn_reflns_limit_k_max 18
_diffrn_reflns_limit_k_min -18
_diffrn_reflns_limit_l_max 22
_diffrn_reflns_limit_l_min -20
_diffrn_reflns_number 5079
_diffrn_reflns_point_group_measured_fraction_full 0.724
_diffrn_reflns_point_group_measured_fraction_max 0.702
_diffrn_reflns_theta_full 67.684
_diffrn_reflns_theta_max 73.595
_diffrn_reflns_theta_min 3.807
_diffrn_source 'micro-focus sealed X-ray tube'
_diffrn_source_type 'SuperNova (Cu) X-ray Source'
_exptl_absorpt_coefficient_mu 1.908
_exptl_absorpt_correction_T_max 0.961
_exptl_absorpt_correction_T_min 0.886
_exptl_absorpt_correction_type gaussian
_exptl_absorpt_process_details
;
CrysAlisPro 1.171.38.41 (Rigaku Oxford Diffraction, 2015)
Numerical absorption correction based on gaussian integration over
            a multifaceted crystal model
Empirical absorption correction using spherical harmonics,
 implemented in SCALE3 ABSPACK scaling algorithm.
;
_exptl_crystal_colour 'metallic light white'
_exptl_crystal_density_diffrn 1.400
_exptl_crystal_description irregular
_exptl_crystal_F_000 688
_exptl_crystal_size_max 0.427
_exptl_crystal_size_mid 0.22
_exptl_crystal_size_min 0.104
_refine_diff_density_max 0.152
_refine_diff_density_min -0.204
_refine_diff_density_rms 0.030
_refine_ls_abs_structure_details
;
 Classical Flack method preferred over Parsons because s.u. lower.
;
_refine_ls_abs_structure_Flack -0.02(2)
_refine_ls_extinction_method none
_refine_ls_goodness_of_fit_ref 1.059
_refine_ls_hydrogen_treatment mixed
_refine_ls_matrix_type full
_refine_ls_number_parameters 222
_refine_ls_number_reflns 2220
_refine_ls_number_restraints 2
_refine_ls_restrained_S_all 1.058
_refine_ls_R_factor_all 0.0336
_refine_ls_R_factor_gt 0.0322
_refine_ls_shift/su_max 0.000
_refine_ls_shift/su_mean 0.000
_refine_ls_structure_factor_coef Fsqd
_refine_ls_weighting_details 'w=1/[\s^2^(Fo^2^)+(0.0601P)^2^+0.1944P] where P=(Fo^2^+2Fc^2^)/3'
_refine_ls_weighting_scheme calc
_refine_ls_wR_factor_gt 0.0923
_refine_ls_wR_factor_ref 0.0949
_reflns_Friedel_coverage 0.429
_reflns_Friedel_fraction_full 0.446
_reflns_Friedel_fraction_max 0.423
_reflns_number_gt 2140
_reflns_number_total 2220
_reflns_threshold_expression 'I > 2\s(I)'
_cod_data_source_file co9b00006_si_002.cif
_cod_data_source_block exp_1256
_cod_database_code 4514905
_shelx_shelxl_version_number 2017/1
_chemical_oxdiff_formula 'c21 h14 o2 s'
_chemical_oxdiff_usercomment 6NP-7
_shelx_space_group_comment
;
The symmetry employed for this shelxl refinement is uniquely defined
by the following loop, which should always be used as a source of
symmetry information in preference to the above space-group names.
They are only intended as comments.
;
_reflns_odcompleteness_completeness 99.93
_reflns_odcompleteness_iscentric 1
_reflns_odcompleteness_theta 66.97
_olex2_refinement_description
;
1. Fixed Uiso
 At 1.2 times of:
  All C(H) groups
 At 1.5 times of:
  All C(H,H,H) groups
2.a Aromatic/amide H refined with riding coordinates:
 C8(H8), C3(H3), C21(H21), C15(H15), C16(H16), C6(H6), C5(H5), C24(H24),
 C4(H4), C23(H23)
2.b Idealised Me refined as rotating group:
 C19(H19A,H19B,H19C)
;
_olex2_date_sample_data_collection 2018-06-20
_olex2_submission_special_instructions 'No special instructions were received'
_oxdiff_exptl_absorpt_empirical_details
;
Empirical correction (ABSPACK) includes:
- Absorption correction using spherical harmonics
- Frame scaling
;
_oxdiff_exptl_absorpt_empirical_full_max 1.561
_oxdiff_exptl_absorpt_empirical_full_min 0.681

loop_
_space_group_symop_operation_xyz
'x, y, z'
'x+1/2, -y, z'
'x+1/2, y+1/2, z+1/2'
'x+1, -y+1/2, z+1/2'

loop_
_atom_site_label
_atom_site_type_symbol
_atom_site_fract_x
_atom_site_fract_y
_atom_site_fract_z
_atom_site_U_iso_or_equiv
_atom_site_adp_type
_atom_site_occupancy
_atom_site_site_symmetry_order
_atom_site_calc_flag
_atom_site_refinement_flags_posn
S20 S 1.15870(15) 0.91941(6) 0.43532(6) 0.0682(3) Uani 1 1 d .
O11 O 0.5480(3) 0.72937(12) 0.43152(10) 0.0474(4) Uani 1 1 d .
O18 O -0.0539(4) 0.62045(15) 0.25326(13) 0.0631(6) Uani 1 1 d .
C2 C 0.4496(5) 0.64337(17) 0.61155(16) 0.0463(6) Uani 1 1 d .
C10 C 0.5954(5) 0.71707(16) 0.50704(15) 0.0447(6) Uani 1 1 d .
C12 C 0.3496(5) 0.68063(17) 0.40971(17) 0.0461(6) Uani 1 1 d .
C9 C 0.7857(5) 0.75822(17) 0.55098(15) 0.0453(6) Uani 1 1 d .
C7 C 0.6413(6) 0.68269(17) 0.65723(16) 0.0493(6) Uani 1 1 d .
C17 C 0.2704(5) 0.63663(16) 0.47037(16) 0.0447(6) Uani 1 1 d .
C13 C 0.2437(5) 0.67627(18) 0.33782(18) 0.0497(6) Uani 1 1 d .
C1 C 0.4343(5) 0.66143(16) 0.53437(16) 0.0441(5) Uani 1 1 d .
C22 C 0.9495(5) 0.81994(17) 0.52138(16) 0.0467(6) Uani 1 1 d .
C8 C 0.8040(6) 0.73711(18) 0.62523(17) 0.0501(6) Uani 1 1 d .
H8 H 0.930392 0.759805 0.656284 0.060 Uiso 1 1 calc R
C14 C 0.0426(6) 0.62438(18) 0.32588(17) 0.0509(6) Uani 1 1 d .
C3 C 0.2870(6) 0.5923(2) 0.64586(19) 0.0562(7) Uani 1 1 d .
H3 H 0.161914 0.565689 0.616933 0.067 Uiso 1 1 calc R
C21 C 0.9445(6) 0.8453(2) 0.44936(19) 0.0598(8) Uani 1 1 d .
H21 H 0.835171 0.824307 0.411472 0.072 Uiso 1 1 calc R
C15 C -0.0457(6) 0.57982(18) 0.38426(19) 0.0533(7) Uani 1 1 d .
H15 H -0.180937 0.545865 0.374951 0.064 Uiso 1 1 calc R
C16 C 0.0679(5) 0.58610(17) 0.45596(18) 0.0511(7) Uani 1 1 d .
H16 H 0.008343 0.556387 0.494544 0.061 Uiso 1 1 calc R
C6 C 0.6610(7) 0.6684(2) 0.73457(17) 0.0590(7) Uani 1 1 d .
H6 H 0.787110 0.692838 0.764620 0.071 Uiso 1 1 calc R
C5 C 0.4999(7) 0.6196(2) 0.76638(18) 0.0627(8) Uani 1 1 d .
H5 H 0.515126 0.611637 0.817592 0.075 Uiso 1 1 calc R
C24 C 1.2652(7) 0.9195(2) 0.5261(2) 0.0616(8) Uani 1 1 d .
H24 H 1.393965 0.952247 0.546496 0.074 Uiso 1 1 calc R
C4 C 0.3118(7) 0.5817(2) 0.7215(2) 0.0641(9) Uani 1 1 d .
H4 H 0.201601 0.548627 0.743333 0.077 Uiso 1 1 calc R
C23 C 1.1339(7) 0.8640(2) 0.5663(2) 0.0638(8) Uani 1 1 d .
H23 H 1.163629 0.856398 0.617462 0.077 Uiso 1 1 calc R
C19 C -0.2673(7) 0.5740(3) 0.2357(2) 0.0723(10) Uani 1 1 d .
H19A H -0.313430 0.576618 0.183053 0.108 Uiso 1 1 calc GR
H19B H -0.387424 0.600094 0.261287 0.108 Uiso 1 1 calc GR
H19C H -0.245789 0.513641 0.250678 0.108 Uiso 1 1 calc GR
H13 H 0.298(6) 0.709(2) 0.300(2) 0.054(9) Uiso 1 1 d .

loop_
_atom_site_aniso_label
_atom_site_aniso_U_11
_atom_site_aniso_U_22
_atom_site_aniso_U_33
_atom_site_aniso_U_23
_atom_site_aniso_U_13
_atom_site_aniso_U_12
S20 0.0718(5) 0.0673(5) 0.0699(5) -0.0006(4) 0.0265(4) -0.0158(4)
O11 0.0501(11) 0.0466(9) 0.0456(10) 0.0004(7) 0.0055(8) -0.0068(8)
O18 0.0643(14) 0.0629(13) 0.0582(13) 0.0070(10) -0.0097(10) -0.0114(11)
C2 0.0531(16) 0.0379(11) 0.0493(14) 0.0011(10) 0.0115(12) 0.0043(11)
C10 0.0505(15) 0.0394(11) 0.0451(13) -0.0015(10) 0.0095(11) -0.0003(11)
C12 0.0489(15) 0.0365(11) 0.0530(15) 0.0004(10) 0.0063(11) -0.0003(10)
C9 0.0469(15) 0.0402(12) 0.0496(14) -0.0033(10) 0.0092(11) -0.0012(10)
C7 0.0603(17) 0.0413(12) 0.0472(14) -0.0016(10) 0.0096(12) 0.0022(11)
C17 0.0477(15) 0.0368(11) 0.0500(14) -0.0009(10) 0.0074(11) 0.0016(10)
C13 0.0545(17) 0.0437(12) 0.0507(15) 0.0034(11) 0.0051(12) -0.0016(11)
C1 0.0480(14) 0.0364(11) 0.0486(14) -0.0014(9) 0.0094(11) 0.0002(10)
C22 0.0457(15) 0.0424(12) 0.0528(15) -0.0023(11) 0.0099(12) 0.0018(11)
C8 0.0566(16) 0.0464(13) 0.0475(14) -0.0034(11) 0.0061(12) -0.0038(12)
C14 0.0534(16) 0.0423(13) 0.0552(16) 0.0010(11) -0.0011(12) 0.0050(11)
C3 0.0596(19) 0.0513(15) 0.0590(18) 0.0035(12) 0.0127(14) -0.0044(13)
C21 0.065(2) 0.0622(18) 0.0536(16) -0.0020(13) 0.0145(14) -0.0195(15)
C15 0.0511(17) 0.0447(14) 0.0634(18) -0.0003(12) 0.0039(13) -0.0062(12)
C16 0.0519(17) 0.0439(13) 0.0583(16) -0.0001(10) 0.0101(13) -0.0046(11)
C6 0.075(2) 0.0548(15) 0.0470(16) -0.0004(12) 0.0074(14) -0.0010(15)
C5 0.083(2) 0.0578(16) 0.0491(16) 0.0054(12) 0.0144(15) 0.0027(16)
C24 0.0518(18) 0.0582(18) 0.074(2) 0.0014(14) 0.0057(15) -0.0128(14)
C4 0.073(2) 0.0589(16) 0.0639(19) 0.0125(14) 0.0239(17) -0.0028(15)
C23 0.062(2) 0.0670(19) 0.0610(18) 0.0043(15) 0.0007(15) -0.0169(15)
C19 0.067(2) 0.073(2) 0.072(2) -0.0002(17) -0.0132(18) -0.0136(16)

loop_
_atom_type_symbol
_atom_type_description
_atom_type_scat_dispersion_real
_atom_type_scat_dispersion_imag
_atom_type_scat_source
C C 0.0181 0.0091 'International Tables Vol C Tables 4.2.6.8 and 6.1.1.4'
H H 0.0000 0.0000 'International Tables Vol C Tables 4.2.6.8 and 6.1.1.4'
O O 0.0492 0.0322 'International Tables Vol C Tables 4.2.6.8 and 6.1.1.4'
S S 0.3331 0.5567 'International Tables Vol C Tables 4.2.6.8 and 6.1.1.4'

loop_
_exptl_crystal_face_index_h
_exptl_crystal_face_index_k
_exptl_crystal_face_index_l
_exptl_crystal_face_perp_dist
1 9 3 0.0550
-2 4 -9 0.1872
1 -10 -2 0.0684
-1 9 0 0.0932
2 -8 2 0.0941
-2 6 8 0.1407
1 -2 11 0.0823
0 -1 -12 0.0854
-1 0 11 0.1184
1 1 -12 0.0912
-3 -1 9 0.1713
1 -4 10 0.0818
2 6 -8 0.1308
-1 -9 3 0.0942
-1 -9 -4 0.0488
1 -9 3 0.0570
1 7 6 0.0861
0 -9 -6 0.0746
1 6 9 0.0762
-1 7 9 0.0936
0 -5 -10 0.0864
3 -7 0 0.1199
4 -2 -2 0.1704

loop_
_geom_angle_atom_site_label_1
_geom_angle_atom_site_label_2
_geom_angle_atom_site_label_3
_geom_angle
C24 S20 C21 92.29(17)
C12 O11 C10 105.9(2)
C14 O18 C19 118.7(3)
C1 C2 C7 116.5(3)
C3 C2 C7 118.5(3)
C3 C2 C1 125.0(3)
O11 C10 C9 123.2(2)
O11 C10 C1 112.1(2)
C1 C10 C9 124.7(3)
O11 C12 C17 111.2(2)
C13 C12 O11 123.9(2)
C13 C12 C17 124.9(3)
C10 C9 C22 123.9(3)
C8 C9 C10 114.4(2)
C8 C9 C22 121.7(3)
C8 C7 C2 120.3(3)
C6 C7 C2 118.6(3)
C6 C7 C8 121.0(3)
C12 C17 C1 105.2(2)
C16 C17 C12 117.0(3)
C16 C17 C1 137.7(3)
C12 C13 C14 116.2(3)
C12 C13 H13 122(2)
C14 C13 H13 122(2)
C2 C1 C17 134.1(3)
C10 C1 C2 120.3(3)
C10 C1 C17 105.6(2)
C21 C22 C9 126.0(3)
C21 C22 C23 110.4(3)
C23 C22 C9 123.6(3)
C9 C8 C7 123.8(3)
C9 C8 H8 118.1
C7 C8 H8 118.1
O18 C14 C13 114.1(3)
O18 C14 C15 124.4(3)
C13 C14 C15 121.5(3)
C2 C3 H3 119.7
C4 C3 C2 120.6(3)
C4 C3 H3 119.7
S20 C21 H21 123.4
C22 C21 S20 113.3(3)
C22 C21 H21 123.4
C14 C15 H15 119.9
C16 C15 C14 120.2(3)
C16 C15 H15 119.9
C17 C16 H16 119.9
C15 C16 C17 120.3(3)
C15 C16 H16 119.9
C7 C6 H6 119.2
C5 C6 C7 121.6(3)
C5 C6 H6 119.2
C6 C5 H5 120.2
C6 C5 C4 119.5(3)
C4 C5 H5 120.2
S20 C24 H24 124.6
C23 C24 S20 110.7(3)
C23 C24 H24 124.6
C3 C4 C5 121.1(3)
C3 C4 H4 119.5
C5 C4 H4 119.5
C22 C23 H23 123.3
C24 C23 C22 113.3(3)
C24 C23 H23 123.3
O18 C19 H19A 109.5
O18 C19 H19B 109.5
O18 C19 H19C 109.5
H19A C19 H19B 109.5
H19A C19 H19C 109.5
H19B C19 H19C 109.5

loop_
_geom_bond_atom_site_label_1
_geom_bond_atom_site_label_2
_geom_bond_distance
S20 C21 1.707(3)
S20 C24 1.687(4)
O11 C10 1.377(3)
O11 C12 1.376(3)
O18 C14 1.368(4)
O18 C19 1.416(4)
C2 C7 1.427(4)
C2 C1 1.418(4)
C2 C3 1.411(4)
C10 C9 1.419(4)
C10 C1 1.385(4)
C12 C17 1.406(4)
C12 C13 1.373(4)
C9 C22 1.472(4)
C9 C8 1.376(4)
C7 C8 1.420(4)
C7 C6 1.410(4)
C17 C1 1.455(4)
C17 C16 1.390(4)
C13 C14 1.392(4)
C13 H13 0.94(4)
C22 C21 1.358(4)
C22 C23 1.423(4)
C8 H8 0.9300
C14 C15 1.400(4)
C3 H3 0.9300
C3 C4 1.372(5)
C21 H21 0.9300
C15 H15 0.9300
C15 C16 1.387(5)
C16 H16 0.9300
C6 H6 0.9300
C6 C5 1.363(5)
C5 H5 0.9300
C5 C4 1.396(6)
C24 H24 0.9300
C24 C23 1.392(5)
C4 H4 0.9300
C23 H23 0.9300
C19 H19A 0.9600
C19 H19B 0.9600
C19 H19C 0.9600

loop_
_exptl_oxdiff_crystal_face_indexfrac_h
_exptl_oxdiff_crystal_face_indexfrac_k
_exptl_oxdiff_crystal_face_indexfrac_l
_exptl_oxdiff_crystal_face_x
_exptl_oxdiff_crystal_face_y
_exptl_oxdiff_crystal_face_z
0.8128 9.1186 3.3540 0.9586 0.2845 -0.0089
-1.6968 3.7540 -8.7754 -0.0082 -0.0035 -1.0000
0.7920 -9.5315 -1.9791 -0.7699 -0.5293 0.3565
-1.0266 9.4810 0.3063 0.7119 0.4892 -0.5038
2.0645 -7.9376 1.6954 -0.4140 -0.5388 0.7337
-2.1215 5.6286 7.6749 0.3333 0.9428 -0.0090
0.8944 -1.7668 10.8186 0.1097 0.3135 0.9432
0.1982 -0.9987 -11.6797 -0.2263 -0.6427 -0.7319
-1.2368 0.2066 11.4717 0.0199 0.8032 0.5954
0.5344 0.8963 -11.7121 -0.0158 -0.6508 -0.7591
-2.6773 -0.6617 9.0573 -0.2757 0.9278 0.2512
0.9240 -4.3029 9.7688 -0.1257 0.1808 0.9755
1.6638 6.3578 -7.8676 0.6665 -0.5101 -0.5436
-0.8130 -9.3542 3.0116 -0.8905 0.0224 0.4544
-0.8433 -9.0494 -3.5115 -0.9586 -0.2845 -0.0091
0.5557 -9.2515 3.4665 -0.6993 -0.2082 0.6838
1.3026 7.4969 5.9145 0.9137 0.2709 0.3028
0.1876 -8.7020 -5.5344 -0.8238 -0.5668 -0.0091
0.5317 6.3031 8.6311 0.7471 0.5135 0.4221
-0.8088 6.5001 8.7050 0.5934 0.7739 0.2213
0.2898 -4.9005 -10.2019 -0.5394 -0.7030 -0.4636
2.7037 -6.7556 -0.4936 -0.2579 -0.7312 0.6316
3.6249 -2.0316 -2.3025 0.2533 -0.8522 0.4578
